data_4321077
loop_
_publ_author_name
'Bas de Bruin'
'Eckhard Bill'
'Eberhard Bothe'
'Thomas Weyherm\"uller'
'Karl Wieghardt'

_publ_section_title
;
 Molecular and Electronic Structures of Bis(pyridine-2,6-diimine)metal
 Complexes [ML2](PF6)n (n = 0, 1, 2, 3; M = Mn, Fe, Co, Ni, Cu, Zn)
;
_journal_name_full 'Inorganic Chemistry'
_journal_page_first 2936
_journal_page_last 2947
_journal_paper_doi 10.1021/ic000113j
_journal_volume 39
_journal_year 2000
_chemical_formula_structural '[C46 H46 N6 Ni O4]2+, 2 (P F6)-'
_chemical_formula_sum 'C46 H46 F12 N6 Ni O4 P2'
_chemical_formula_weight 1095.54
_chemical_name_systematic
; 
 ? 
;
_space_group_IT_number 14
_symmetry_cell_setting monoclinic
_symmetry_space_group_name_Hall '-P 2ybc'
_symmetry_space_group_name_H-M 'P 1 21/c 1'
_atom_sites_solution_hydrogens geom
_atom_sites_solution_primary direct
_atom_sites_solution_secondary difmap
_audit_creation_method SHELXL
_cell_angle_alpha 90.00
_cell_angle_beta 112.70(2)
_cell_angle_gamma 90.00
_cell_formula_units_Z 4
_cell_length_a 18.047(2)
_cell_length_b 16.655(2)
_cell_length_c 17.132(2)
_cell_measurement_reflns_used 7094
_cell_measurement_temperature 100(2)
_cell_volume 4750.5(12)
_computing_cell_refinement 'Siemens SAINT'
_computing_data_collection 'Siemens SAINT'
_computing_data_reduction 'Siemens SAINT'
_computing_structure_refinement 'SHELXL-93 (Sheldrick, 1993)'
_computing_structure_solution 'SHELXS-86 (Sheldrick, 1990)'
_diffrn_ambient_temperature 100(2)
_diffrn_measurement_device 'Siemens SMART CCD-Detector'
_diffrn_measurement_method '\w, 0.3 deg./frame'
_diffrn_radiation_monochromator graphite
_diffrn_radiation_source 'fine-focus sealed tube'
_diffrn_radiation_type MoK\a
_diffrn_radiation_wavelength 0.71073
_diffrn_reflns_av_R_equivalents 0.0352
_diffrn_reflns_av_sigmaI/netI 0.0252
_diffrn_reflns_limit_h_max 13
_diffrn_reflns_limit_h_min -20
_diffrn_reflns_limit_k_max 18
_diffrn_reflns_limit_k_min -18
_diffrn_reflns_limit_l_max 19
_diffrn_reflns_limit_l_min -14
_diffrn_reflns_number 32080
_diffrn_reflns_theta_max 23.27
_diffrn_reflns_theta_min 1.73
_exptl_absorpt_coefficient_mu 0.574
_exptl_absorpt_correction_T_max 0.928
_exptl_absorpt_correction_T_min 0.794
_exptl_absorpt_correction_type 'SADABS, G.M. Sheldrick, 1994'
_exptl_crystal_colour 'dark red'
_exptl_crystal_density_diffrn 1.532
_exptl_crystal_description 'opaque block'
_exptl_crystal_F_000 2248
_exptl_crystal_size_max 0.51
_exptl_crystal_size_mid 0.35
_exptl_crystal_size_min 0.18
_refine_diff_density_max 0.725
_refine_diff_density_min -0.320
_refine_diff_density_rms 0.047
_refine_ls_extinction_method none
_refine_ls_goodness_of_fit_all 1.037
_refine_ls_goodness_of_fit_obs 1.072
_refine_ls_matrix_type full
_refine_ls_number_parameters 648
_refine_ls_number_reflns 6825
_refine_ls_number_restraints 0
_refine_ls_restrained_S_all 1.041
_refine_ls_restrained_S_obs 1.072
_refine_ls_R_factor_all 0.0364
_refine_ls_R_factor_obs 0.0281
_refine_ls_shift/esd_max -0.001
_refine_ls_shift/esd_mean 0.000
_refine_ls_structure_factor_coef Fsqd
_refine_ls_weighting_details 'w=1/[\s^2^(Fo^2^)+(0.0336P)^2^+2.6764P] where P=(Fo^2^+2Fc^2^)/3'
_refine_ls_weighting_scheme calc
_refine_ls_wR_factor_all 0.0698
_refine_ls_wR_factor_obs 0.0660
_reflns_number_observed 5872
_reflns_number_total 6841
_reflns_observed_criterion >2sigma(I)
_cod_data_source_file ic000113j_6.cif
_cod_data_source_block '[Ni(II)L(0)2]2+'
_cod_depositor_comments
;
The following automatic conversions were performed:

'_symmetry_cell_setting' value 'Monoclinic' changed to 'monoclinic'
according to the built-in table from CIF Core dictionary named
'cif_core.dic' version 2.4.1 from 2010-06-29.

Automatic conversion script
Id: cif_fix_values 1646 2011-03-28 12:23:43Z adriana 

The following automatic conversions were performed:

'_refine_ls_weighting_scheme' value 'calc
w=1/[\s^2^(Fo^2^)+(0.0336P)^2^+2.6764P] where P=(Fo^2^+2Fc^2^)/3' was
changed to 'calc'. New tag '_refine_ls_weighting_details' was
created. The value of the new tag was set to
'w=1/[\s^2^(Fo^2^)+(0.0336P)^2^+2.6764P] where P=(Fo^2^+2Fc^2^)/3'.

Automatic conversion script
Id: cif_fix_values 3143 2015-03-26 13:38:13Z robertas 
;
_cod_original_cell_volume 4750.5(10)
_cod_database_code 4321077

loop_
_symmetry_equiv_pos_as_xyz
'x, y, z'
'-x, y+1/2, -z+1/2'
'-x, -y, -z'
'x, -y-1/2, z-1/2'

loop_
_atom_site_aniso_label
_atom_site_aniso_U_11
_atom_site_aniso_U_22
_atom_site_aniso_U_33
_atom_site_aniso_U_23
_atom_site_aniso_U_13
_atom_site_aniso_U_12
Ni1 0.01730(15) 0.01380(15) 0.01426(15) -0.00111(11) 0.00474(11) -0.00073(11)
O1 0.0238(9) 0.0373(10) 0.0203(9) 0.0043(7) -0.0007(7) -0.0109(7)
O2 0.0351(9) 0.0233(9) 0.0277(9) 0.0005(7) 0.0120(8) 0.0113(7)
O3 0.0250(9) 0.0145(8) 0.0432(10) 0.0021(7) 0.0124(8) -0.0007(7)
O4 0.0331(9) 0.0275(9) 0.0168(8) -0.0020(7) 0.0075(7) 0.0019(7)
N1 0.0196(10) 0.0158(9) 0.0170(9) 0.0005(8) 0.0066(8) -0.0006(7)
N2 0.0185(10) 0.0171(9) 0.0153(9) -0.0012(7) 0.0070(8) -0.0016(8)
N3 0.0196(10) 0.0170(9) 0.0142(9) 0.0001(7) 0.0071(8) -0.0018(8)
N4 0.0180(10) 0.0147(9) 0.0168(10) -0.0004(8) 0.0050(8) 0.0004(7)
N5 0.0145(9) 0.0168(9) 0.0183(10) -0.0007(8) 0.0060(8) 0.0009(7)
N6 0.0147(9) 0.0196(10) 0.0148(9) 0.0000(8) 0.0053(7) -0.0008(7)
C1 0.0286(14) 0.048(2) 0.0205(13) 0.0043(12) -0.0030(11) -0.0052(12)
C2 0.0174(12) 0.0297(13) 0.0204(12) -0.0001(10) 0.0047(10) -0.0021(10)
C3 0.0250(13) 0.0228(12) 0.0252(13) 0.0029(10) 0.0070(11) -0.0066(10)
C4 0.0216(12) 0.0219(12) 0.0195(12) 0.0049(9) 0.0063(10) 0.0002(10)
C5 0.0150(11) 0.0200(11) 0.0193(12) -0.0011(9) 0.0060(9) 0.0023(9)
C6 0.0228(12) 0.0197(12) 0.0261(13) 0.0044(10) 0.0077(10) -0.0017(10)
C7 0.0228(12) 0.0280(13) 0.0200(12) 0.0085(10) 0.0043(10) 0.0009(10)
C8 0.0229(12) 0.0189(12) 0.0227(12) 0.0011(10) 0.0100(10) 0.0005(9)
C9 0.0241(13) 0.0303(14) 0.043(2) -0.0099(12) 0.0066(12) 0.0040(11)
C10 0.0230(12) 0.0168(11) 0.0197(12) 0.0006(9) 0.0098(10) 0.0004(10)
C11 0.0288(13) 0.0207(12) 0.0267(13) -0.0040(10) 0.0121(11) 0.0017(10)
C12 0.0350(14) 0.0203(12) 0.0253(13) -0.0091(10) 0.0108(11) -0.0037(10)
C13 0.0250(13) 0.0229(12) 0.0213(12) -0.0060(10) 0.0062(10) -0.0047(10)
C14 0.0210(12) 0.0208(12) 0.0154(11) 0.0004(9) 0.0069(10) -0.0031(9)
C15 0.0192(11) 0.0197(11) 0.0164(11) 0.0006(9) 0.0078(9) -0.0028(9)
C16 0.0223(12) 0.0292(13) 0.0287(13) -0.0100(11) 0.0065(10) -0.0029(10)
C17 0.0153(11) 0.0163(11) 0.0207(12) -0.0008(9) 0.0062(9) -0.0026(9)
C18 0.0204(12) 0.0257(12) 0.0168(12) 0.0005(10) 0.0074(9) -0.0018(10)
C19 0.0213(12) 0.0187(12) 0.0225(12) 0.0046(9) 0.0067(10) 0.0021(9)
C20 0.0220(12) 0.0159(11) 0.0292(13) -0.0011(10) 0.0104(10) -0.0009(9)
C21 0.0264(12) 0.0183(11) 0.0187(12) -0.0029(9) 0.0086(10) -0.0028(10)
C22 0.0187(11) 0.0173(11) 0.0173(12) 0.0002(9) 0.0033(9) -0.0026(9)
C23 0.0335(14) 0.0283(13) 0.0358(15) 0.0003(11) 0.0106(12) 0.0117(11)
C31 0.0329(14) 0.0156(12) 0.0394(15) 0.0025(10) 0.0135(12) -0.0003(10)
C32 0.0215(12) 0.0174(12) 0.0219(12) 0.0029(9) 0.0037(10) -0.0012(9)
C33 0.0231(12) 0.0159(11) 0.0235(12) -0.0008(9) 0.0078(10) 0.0029(9)
C34 0.0209(12) 0.0211(12) 0.0216(12) 0.0023(9) 0.0093(10) 0.0011(10)
C35 0.0201(12) 0.0164(11) 0.0129(11) 0.0017(9) 0.0031(9) -0.0011(9)
C36 0.0222(12) 0.0184(12) 0.0239(12) 0.0000(9) 0.0068(10) 0.0034(9)
C37 0.0195(12) 0.0209(12) 0.0292(13) 0.0007(10) 0.0084(10) 0.0011(10)
C38 0.0147(11) 0.0195(11) 0.0182(12) 0.0004(9) 0.0052(9) 0.0040(9)
C39 0.0227(12) 0.0223(12) 0.0169(12) -0.0009(9) 0.0055(10) -0.0007(9)
C40 0.0143(11) 0.0197(11) 0.0155(11) -0.0019(9) 0.0052(9) 0.0012(9)
C41 0.0192(11) 0.0220(12) 0.0182(12) -0.0025(9) 0.0058(9) 0.0006(9)
C42 0.0232(12) 0.0203(12) 0.0238(13) -0.0089(10) 0.0077(10) -0.0031(9)
C43 0.0216(12) 0.0159(11) 0.0266(13) -0.0007(10) 0.0098(10) 0.0008(9)
C44 0.0132(11) 0.0165(11) 0.0203(12) -0.0001(9) 0.0055(9) 0.0008(9)
C45 0.0133(11) 0.0174(12) 0.0220(12) 0.0014(9) 0.0065(9) 0.0001(9)
C46 0.0241(12) 0.0189(12) 0.0221(12) 0.0025(9) 0.0072(10) -0.0001(10)
C47 0.0215(12) 0.0161(11) 0.0182(12) 0.0011(9) 0.0082(10) -0.0050(9)
C48 0.0201(12) 0.0170(11) 0.0207(12) 0.0027(9) 0.0055(10) -0.0001(9)
C49 0.0271(12) 0.0166(11) 0.0227(12) 0.0011(9) 0.0125(10) 0.0006(9)
C50 0.0269(12) 0.0168(11) 0.0168(12) -0.0003(9) 0.0080(10) -0.0061(10)
C51 0.0230(12) 0.0238(12) 0.0187(12) 0.0030(10) 0.0051(10) -0.0001(10)
C52 0.0230(12) 0.0208(12) 0.0213(12) 0.0019(9) 0.0111(10) 0.0009(9)
C53 0.043(2) 0.0408(15) 0.0155(12) -0.0005(11) 0.0050(11) 0.0046(12)
P1 0.0235(3) 0.0192(3) 0.0192(3) 0.0001(2) 0.0084(3) 0.0003(2)
F11 0.0329(8) 0.0372(8) 0.0389(9) 0.0124(7) 0.0105(7) 0.0127(6)
F12 0.0277(7) 0.0233(7) 0.0316(7) 0.0068(6) 0.0086(6) 0.0032(6)
F13 0.0350(8) 0.0342(8) 0.0257(7) -0.0032(6) 0.0172(6) -0.0038(6)
F14 0.0374(8) 0.0211(7) 0.0302(8) -0.0025(6) 0.0109(6) -0.0060(6)
F15 0.0440(8) 0.0322(8) 0.0316(8) -0.0052(6) 0.0236(7) -0.0007(6)
F16 0.0289(7) 0.0331(8) 0.0298(7) -0.0079(6) 0.0125(6) -0.0095(6)
P2 0.0232(3) 0.0307(3) 0.0173(3) -0.0011(3) 0.0081(3) 0.0039(3)
F21 0.0265(7) 0.0453(8) 0.0254(7) 0.0014(6) 0.0035(6) 0.0099(6)
F22 0.0285(8) 0.0683(10) 0.0224(7) 0.0120(7) 0.0085(6) 0.0136(7)
F23 0.0359(8) 0.0407(8) 0.0300(8) 0.0123(6) 0.0199(6) 0.0135(6)
F24 0.0365(8) 0.0409(9) 0.0488(9) -0.0206(7) 0.0134(7) -0.0031(7)
F25 0.0328(8) 0.0656(10) 0.0306(8) 0.0011(7) 0.0195(7) 0.0030(7)
F26 0.0543(10) 0.0283(8) 0.0399(9) -0.0026(6) 0.0196(7) 0.0012(7)

loop_
_atom_site_label
_atom_site_type_symbol
_atom_site_fract_x
_atom_site_fract_y
_atom_site_fract_z
_atom_site_U_iso_or_equiv
_atom_site_thermal_displace_type
_atom_site_occupancy
_atom_site_calc_flag
_atom_site_refinement_flags
_atom_site_disorder_group
Ni1 Ni 0.22107(2) 0.45872(2) 0.40972(2) 0.01553(8) Uani 1 d . .
O1 O -0.15773(9) 0.38008(9) 0.12299(9) 0.0299(4) Uani 1 d . .
O2 O 0.51658(9) 0.19539(9) 0.40427(10) 0.0288(4) Uani 1 d . .
O3 O 0.36551(9) 0.80787(8) 0.29442(11) 0.0278(4) Uani 1 d . .
O4 O 0.27633(9) 0.44543(9) 0.82150(9) 0.0265(4) Uani 1 d . .
N1 N 0.10780(10) 0.51304(10) 0.38116(11) 0.0176(4) Uani 1 d . .
N2 N 0.24799(10) 0.55180(10) 0.48694(11) 0.0168(4) Uani 1 d . .
N3 N 0.34752(10) 0.44507(10) 0.47674(10) 0.0168(4) Uani 1 d . .
N4 N 0.22294(10) 0.51126(10) 0.29718(11) 0.0170(4) Uani 1 d . .
N5 N 0.19233(10) 0.36773(10) 0.33056(11) 0.0167(4) Uani 1 d . .
N6 N 0.20966(10) 0.36197(10) 0.48600(10) 0.0165(4) Uani 1 d . .
C1 C -0.19370(15) 0.4190(2) 0.04261(15) 0.0362(6) Uani 1 d . .
H1A H -0.2376(7) 0.3858(5) 0.0046(4) 0.054 Uiso 1 calc R .
H1B H -0.1532(3) 0.4266(9) 0.0181(5) 0.054 Uiso 1 calc R .
H1C H -0.2149(9) 0.4714(5) 0.0500(2) 0.054 Uiso 1 calc R .
C2 C -0.09369(13) 0.41780(14) 0.18331(14) 0.0233(5) Uani 1 d . .
C3 C -0.05902(13) 0.37738(13) 0.25997(14) 0.0252(5) Uani 1 d . .
H3 H -0.08056(13) 0.32730(13) 0.26751(14) 0.030 Uiso 1 calc R .
C4 C 0.00607(13) 0.40917(13) 0.32489(14) 0.0215(5) Uani 1 d . .
H4 H 0.03025(13) 0.38049(13) 0.37650(14) 0.026 Uiso 1 calc R .
C5 C 0.03643(12) 0.48349(12) 0.31477(13) 0.0183(5) Uani 1 d . .
C6 C 0.00240(13) 0.52407(13) 0.23862(14) 0.0234(5) Uani 1 d . .
H6 H 0.02364(13) 0.57446(13) 0.23149(14) 0.028 Uiso 1 calc R .
C7 C -0.06282(13) 0.49131(14) 0.17248(14) 0.0247(5) Uani 1 d . .
H7 H -0.08605(13) 0.51914(14) 0.12022(14) 0.030 Uiso 1 calc R .
C8 C 0.10956(13) 0.58029(13) 0.41871(14) 0.0211(5) Uani 1 d . .
C9 C 0.03964(14) 0.63427(15) 0.4057(2) 0.0344(6) Uani 1 d . .
H9A H 0.0473(5) 0.6852(4) 0.3811(10) 0.052 Uiso 1 calc R .
H9B H 0.0355(6) 0.6446(8) 0.4602(2) 0.052 Uiso 1 calc R .
H9C H -0.0098(2) 0.6085(4) 0.3673(8) 0.052 Uiso 1 calc R .
C10 C 0.19011(13) 0.60449(12) 0.48143(13) 0.0194(5) Uani 1 d . .
C11 C 0.20780(14) 0.67375(13) 0.52987(14) 0.0250(5) Uani 1 d . .
H11 H 0.16710(14) 0.71180(13) 0.52530(14) 0.030 Uiso 1 calc R .
C12 C 0.28662(14) 0.68601(14) 0.58527(14) 0.0271(5) Uani 1 d . .
H12 H 0.30018(14) 0.73301(14) 0.61932(14) 0.032 Uiso 1 calc R .
C13 C 0.34584(14) 0.63040(13) 0.59149(14) 0.0239(5) Uani 1 d . .
H13 H 0.39968(14) 0.63825(13) 0.63008(14) 0.029 Uiso 1 calc R .
C14 C 0.32449(13) 0.56295(12) 0.53991(13) 0.0191(5) Uani 1 d . .
C15 C 0.37994(13) 0.49812(13) 0.53531(13) 0.0182(5) Uani 1 d . .
C16 C 0.46537(13) 0.50208(14) 0.59521(15) 0.0277(5) Uani 1 d . .
H16A H 0.4697(2) 0.4845(8) 0.6514(3) 0.042 Uiso 1 calc R .
H16B H 0.4848(3) 0.5574(2) 0.5985(7) 0.042 Uiso 1 calc R .
H16C H 0.4979(2) 0.4669(7) 0.5752(5) 0.042 Uiso 1 calc R .
C17 C 0.39141(12) 0.37876(12) 0.46363(13) 0.0176(5) Uani 1 d . .
C18 C 0.44021(12) 0.32873(13) 0.52799(14) 0.0209(5) Uani 1 d . .
H18 H 0.44480(12) 0.33763(13) 0.58445(14) 0.025 Uiso 1 calc R .
C19 C 0.48237(13) 0.26584(13) 0.51079(14) 0.0214(5) Uani 1 d . .
H19 H 0.51500(13) 0.23157(13) 0.55503(14) 0.026 Uiso 1 calc R .
C20 C 0.47633(13) 0.25364(13) 0.42843(14) 0.0222(5) Uani 1 d . .
C21 C 0.42593(13) 0.30202(12) 0.36330(14) 0.0211(5) Uani 1 d . .
H21 H 0.42094(13) 0.29287(12) 0.30675(14) 0.025 Uiso 1 calc R .
C22 C 0.38332(12) 0.36312(12) 0.38083(13) 0.0188(5) Uani 1 d . .
H22 H 0.34796(12) 0.39502(12) 0.33591(13) 0.023 Uiso 1 calc R .
C23 C 0.57308(15) 0.14752(15) 0.4700(2) 0.0334(6) Uani 1 d . .
H23A H 0.5988(7) 0.1091(7) 0.4450(2) 0.050 Uiso 1 calc R .
H23B H 0.5450(2) 0.1183(8) 0.5000(7) 0.050 Uiso 1 calc R .
H23C H 0.6141(6) 0.1824(2) 0.5098(6) 0.050 Uiso 1 calc R .
C31 C 0.32558(14) 0.88169(13) 0.2965(2) 0.0294(6) Uani 1 d . .
H31A H 0.3584(5) 0.92697(13) 0.2921(10) 0.044 Uiso 1 calc R .
H31B H 0.3177(8) 0.8854(4) 0.3499(4) 0.044 Uiso 1 calc R .
H31C H 0.2733(4) 0.8832(4) 0.2490(6) 0.044 Uiso 1 calc R .
C32 C 0.32560(13) 0.73789(13) 0.29432(14) 0.0217(5) Uani 1 d . .
C33 C 0.25398(13) 0.73305(13) 0.30636(14) 0.0212(5) Uani 1 d . .
H33 H 0.22877(13) 0.78031(13) 0.31518(14) 0.025 Uiso 1 calc R .
C34 C 0.21962(13) 0.65822(13) 0.30537(13) 0.0209(5) Uani 1 d . .
H34 H 0.17049(13) 0.65457(13) 0.31338(13) 0.025 Uiso 1 calc R .
C35 C 0.25575(12) 0.58917(12) 0.29292(13) 0.0174(5) Uani 1 d . .
C36 C 0.32762(13) 0.59454(13) 0.28078(14) 0.0221(5) Uani 1 d . .
H36 H 0.35283(13) 0.54721(13) 0.27211(14) 0.027 Uiso 1 calc R .
C37 C 0.36218(13) 0.66849(13) 0.28135(14) 0.0235(5) Uani 1 d . .
H37 H 0.41108(13) 0.67205(13) 0.27286(14) 0.028 Uiso 1 calc R .
C38 C 0.19595(12) 0.46541(12) 0.23167(13) 0.0178(5) Uani 1 d . .
C39 C 0.18580(13) 0.48715(13) 0.14365(13) 0.0213(5) Uani 1 d . .
H39A H 0.1306(3) 0.4756(8) 0.1049(2) 0.032 Uiso 1 calc R .
H39B H 0.2232(6) 0.4556(6) 0.1271(3) 0.032 Uiso 1 calc R .
H39C H 0.1969(8) 0.5445(2) 0.1412(2) 0.032 Uiso 1 calc R .
C40 C 0.17595(12) 0.38218(12) 0.24845(13) 0.0167(5) Uani 1 d . .
C41 C 0.14856(12) 0.32107(12) 0.18935(14) 0.0202(5) Uani 1 d . .
H41 H 0.13483(12) 0.33135(12) 0.13088(14) 0.024 Uiso 1 calc R .
C42 C 0.14171(13) 0.24475(13) 0.21760(14) 0.0228(5) Uani 1 d . .
H42 H 0.12359(13) 0.20188(13) 0.17816(14) 0.027 Uiso 1 calc R .
C43 C 0.16100(13) 0.23010(13) 0.30282(14) 0.0212(5) Uani 1 d . .
H43 H 0.15780(13) 0.17739(13) 0.32248(14) 0.025 Uiso 1 calc R .
C44 C 0.18513(12) 0.29429(12) 0.35889(13) 0.0169(5) Uani 1 d . .
C45 C 0.20465(12) 0.29202(12) 0.45186(13) 0.0177(5) Uani 1 d . .
C46 C 0.21787(13) 0.21255(12) 0.49553(14) 0.0222(5) Uani 1 d . .
H46A H 0.2696(4) 0.1904(4) 0.4997(8) 0.033 Uiso 1 calc R .
H46B H 0.1746(5) 0.1757(3) 0.4631(5) 0.033 Uiso 1 calc R .
H46C H 0.2181(8) 0.2194(2) 0.5524(3) 0.033 Uiso 1 calc R .
C47 C 0.22766(13) 0.37544(12) 0.57398(13) 0.0185(5) Uani 1 d . .
C48 C 0.17781(13) 0.42820(12) 0.59444(14) 0.0200(5) Uani 1 d . .
H48 H 0.13140(13) 0.44940(12) 0.55077(14) 0.024 Uiso 1 calc R .
C49 C 0.19513(13) 0.44989(13) 0.67725(14) 0.0213(5) Uani 1 d . .
H49 H 0.16015(13) 0.48489(13) 0.69062(14) 0.026 Uiso 1 calc R .
C50 C 0.26412(13) 0.42035(12) 0.74136(13) 0.0203(5) Uani 1 d . .
C51 C 0.31489(13) 0.36893(13) 0.72155(14) 0.0227(5) Uani 1 d . .
H51 H 0.36243(13) 0.34944(13) 0.76499(14) 0.027 Uiso 1 calc R .
C52 C 0.29601(13) 0.34603(13) 0.63806(13) 0.0209(5) Uani 1 d . .
H52 H 0.33023(13) 0.30993(13) 0.62480(13) 0.025 Uiso 1 calc R .
C53 C 0.3499(2) 0.4208(2) 0.88832(14) 0.0350(6) Uani 1 d . .
H53A H 0.3538(5) 0.4457(8) 0.9416(2) 0.053 Uiso 1 calc R .
H53B H 0.3956(2) 0.4378(9) 0.8749(5) 0.053 Uiso 1 calc R .
H53C H 0.3505(5) 0.3623(2) 0.8940(7) 0.053 Uiso 1 calc R .
P1 P 0.01155(3) 0.69360(3) 0.05799(4) 0.02061(14) Uani 1 d . .
F11 F 0.07580(8) 0.63086(8) 0.11548(9) 0.0374(3) Uani 1 d . .
F12 F -0.05362(7) 0.75722(7) 0.00016(8) 0.0284(3) Uani 1 d . .
F13 F -0.02213(8) 0.70561(8) 0.13133(8) 0.0300(3) Uani 1 d . .
F14 F -0.05190(8) 0.62239(7) 0.01864(8) 0.0302(3) Uani 1 d . .
F15 F 0.04418(8) 0.68254(8) -0.01601(8) 0.0332(3) Uani 1 d . .
F16 F 0.07384(8) 0.76557(8) 0.09635(8) 0.0302(3) Uani 1 d . .
P2 P 0.42284(4) 0.42861(4) 0.15147(4) 0.02367(14) Uani 1 d . .
F21 F 0.49903(8) 0.39595(8) 0.22883(8) 0.0344(3) Uani 1 d . .
F22 F 0.34554(8) 0.46198(9) 0.07477(8) 0.0402(4) Uani 1 d . .
F23 F 0.36810(8) 0.41543(8) 0.20541(8) 0.0333(3) Uani 1 d . .
F24 F 0.40245(8) 0.33962(9) 0.11547(10) 0.0430(4) Uani 1 d . .
F25 F 0.47640(8) 0.44214(9) 0.09701(9) 0.0408(4) Uani 1 d . .
F26 F 0.44293(9) 0.51774(8) 0.18836(9) 0.0404(4) Uani 1 d . .

loop_
_atom_type_symbol
_atom_type_description
_atom_type_scat_dispersion_real
_atom_type_scat_dispersion_imag
_atom_type_scat_source
C C 0.0033 0.0016 'International Tables Vol C Tables 4.2.6.8 and 6.1.1.4'
H H 0.0000 0.0000 'International Tables Vol C Tables 4.2.6.8 and 6.1.1.4'
N N 0.0061 0.0033 'International Tables Vol C Tables 4.2.6.8 and 6.1.1.4'
O O 0.0106 0.0060 'International Tables Vol C Tables 4.2.6.8 and 6.1.1.4'
F F 0.0171 0.0103 'International Tables Vol C Tables 4.2.6.8 and 6.1.1.4'
P P 0.1023 0.0942 'International Tables Vol C Tables 4.2.6.8 and 6.1.1.4'
Ni Ni 0.3393 1.1124 'International Tables Vol C Tables 4.2.6.8 and 6.1.1.4'

loop_
_geom_angle_atom_site_label_1
_geom_angle_atom_site_label_2
_geom_angle_atom_site_label_3
_geom_angle
_geom_angle_site_symmetry_1
_geom_angle_site_symmetry_3
_geom_angle_publ_flag
N5 Ni1 N2 178.55(7) . . ?
N5 Ni1 N1 101.32(7) . . ?
N2 Ni1 N1 77.57(7) . . ?
N5 Ni1 N4 77.54(7) . . ?
N2 Ni1 N4 101.44(7) . . ?
N1 Ni1 N4 88.07(7) . . ?
N5 Ni1 N6 77.18(7) . . ?
N2 Ni1 N6 103.86(7) . . ?
N1 Ni1 N6 98.73(7) . . ?
N4 Ni1 N6 154.65(7) . . ?
N5 Ni1 N3 103.40(7) . . ?
N2 Ni1 N3 77.73(7) . . ?
N1 Ni1 N3 155.26(7) . . ?
N4 Ni1 N3 98.26(7) . . ?
N6 Ni1 N3 85.75(6) . . ?
C2 O1 C1 117.1(2) . . ?
C20 O2 C23 117.2(2) . . ?
C32 O3 C31 117.5(2) . . ?
C50 O4 C53 117.0(2) . . ?
C8 N1 C5 122.4(2) . . ?
C8 N1 Ni1 114.98(14) . . ?
C5 N1 Ni1 121.89(13) . . ?
C10 N2 C14 121.9(2) . . ?
C10 N2 Ni1 118.95(14) . . ?
C14 N2 Ni1 119.05(14) . . ?
C15 N3 C17 122.5(2) . . ?
C15 N3 Ni1 114.44(14) . . ?
C17 N3 Ni1 122.76(13) . . ?
C38 N4 C35 121.0(2) . . ?
C38 N4 Ni1 114.37(14) . . ?
C35 N4 Ni1 124.52(13) . . ?
C44 N5 C40 122.0(2) . . ?
C44 N5 Ni1 119.37(14) . . ?
C40 N5 Ni1 118.52(14) . . ?
C45 N6 C47 124.5(2) . . ?
C45 N6 Ni1 114.23(14) . . ?
C47 N6 Ni1 119.35(13) . . ?
O1 C2 C7 124.7(2) . . ?
O1 C2 C3 115.6(2) . . ?
C7 C2 C3 119.7(2) . . ?
C4 C3 C2 120.7(2) . . ?
C3 C4 C5 119.8(2) . . ?
C6 C5 C4 119.9(2) . . ?
C6 C5 N1 121.0(2) . . ?
C4 C5 N1 118.8(2) . . ?
C5 C6 C7 120.3(2) . . ?
C2 C7 C6 119.6(2) . . ?
N1 C8 C10 115.1(2) . . ?
N1 C8 C9 126.4(2) . . ?
C10 C8 C9 118.5(2) . . ?
N2 C10 C11 120.7(2) . . ?
N2 C10 C8 113.0(2) . . ?
C11 C10 C8 126.3(2) . . ?
C10 C11 C12 118.1(2) . . ?
C13 C12 C11 120.7(2) . . ?
C12 C13 C14 118.4(2) . . ?
N2 C14 C13 120.2(2) . . ?
N2 C14 C15 113.6(2) . . ?
C13 C14 C15 126.2(2) . . ?
N3 C15 C16 127.1(2) . . ?
N3 C15 C14 115.0(2) . . ?
C16 C15 C14 117.9(2) . . ?
C18 C17 C22 118.7(2) . . ?
C18 C17 N3 124.0(2) . . ?
C22 C17 N3 117.3(2) . . ?
C19 C18 C17 120.9(2) . . ?
C20 C19 C18 119.4(2) . . ?
O2 C20 C19 124.7(2) . . ?
O2 C20 C21 115.3(2) . . ?
C19 C20 C21 120.1(2) . . ?
C22 C21 C20 120.0(2) . . ?
C21 C22 C17 120.8(2) . . ?
O3 C32 C33 124.7(2) . . ?
O3 C32 C37 115.2(2) . . ?
C33 C32 C37 120.2(2) . . ?
C32 C33 C34 119.2(2) . . ?
C35 C34 C33 121.0(2) . . ?
C34 C35 C36 119.5(2) . . ?
C34 C35 N4 121.0(2) . . ?
C36 C35 N4 119.3(2) . . ?
C37 C36 C35 120.1(2) . . ?
C36 C37 C32 120.1(2) . . ?
N4 C38 C40 115.0(2) . . ?
N4 C38 C39 126.5(2) . . ?
C40 C38 C39 118.5(2) . . ?
N5 C40 C41 120.4(2) . . ?
N5 C40 C38 113.4(2) . . ?
C41 C40 C38 126.0(2) . . ?
C42 C41 C40 118.3(2) . . ?
C41 C42 C43 120.7(2) . . ?
C42 C43 C44 118.5(2) . . ?
N5 C44 C43 120.0(2) . . ?
N5 C44 C45 113.2(2) . . ?
C43 C44 C45 126.8(2) . . ?
N6 C45 C44 114.0(2) . . ?
N6 C45 C46 127.1(2) . . ?
C44 C45 C46 118.9(2) . . ?
C52 C47 C48 119.1(2) . . ?
C52 C47 N6 123.3(2) . . ?
C48 C47 N6 117.2(2) . . ?
C49 C48 C47 120.8(2) . . ?
C48 C49 C50 119.8(2) . . ?
O4 C50 C51 124.5(2) . . ?
O4 C50 C49 115.6(2) . . ?
C51 C50 C49 119.9(2) . . ?
C50 C51 C52 119.9(2) . . ?
C47 C52 C51 120.5(2) . . ?
F11 P1 F16 90.52(8) . . ?
F11 P1 F15 90.67(8) . . ?
F16 P1 F15 89.80(7) . . ?
F11 P1 F14 90.35(8) . . ?
F16 P1 F14 179.13(8) . . ?
F15 P1 F14 90.18(7) . . ?
F11 P1 F13 90.17(8) . . ?
F16 P1 F13 90.20(7) . . ?
F15 P1 F13 179.16(8) . . ?
F14 P1 F13 89.81(7) . . ?
F11 P1 F12 179.73(8) . . ?
F16 P1 F12 89.45(7) . . ?
F15 P1 F12 89.60(7) . . ?
F14 P1 F12 89.69(7) . . ?
F13 P1 F12 89.56(7) . . ?
F21 P2 F24 90.04(8) . . ?
F21 P2 F25 90.66(8) . . ?
F24 P2 F25 90.38(8) . . ?
F21 P2 F26 89.83(8) . . ?
F24 P2 F26 179.39(9) . . ?
F25 P2 F26 90.22(8) . . ?
F21 P2 F22 179.02(8) . . ?
F24 P2 F22 90.41(8) . . ?
F25 P2 F22 90.21(8) . . ?
F26 P2 F22 89.71(8) . . ?
F21 P2 F23 89.99(7) . . ?
F24 P2 F23 89.66(8) . . ?
F25 P2 F23 179.35(8) . . ?
F26 P2 F23 89.74(8) . . ?
F22 P2 F23 89.14(7) . . ?

loop_
_geom_bond_atom_site_label_1
_geom_bond_atom_site_label_2
_geom_bond_distance
_geom_bond_site_symmetry_2
_geom_bond_publ_flag
Ni1 N5 1.965(2) . ?
Ni1 N2 1.973(2) . ?
Ni1 N1 2.113(2) . ?
Ni1 N4 2.129(2) . ?
Ni1 N6 2.134(2) . ?
Ni1 N3 2.134(2) . ?
O1 C2 1.370(3) . ?
O1 C1 1.431(3) . ?
O2 C20 1.368(3) . ?
O2 C23 1.434(3) . ?
O3 C32 1.370(3) . ?
O3 C31 1.432(3) . ?
O4 C50 1.369(3) . ?
O4 C53 1.438(3) . ?
N1 C8 1.286(3) . ?
N1 C5 1.437(3) . ?
N2 C10 1.339(3) . ?
N2 C14 1.341(3) . ?
N3 C15 1.295(3) . ?
N3 C17 1.426(3) . ?
N4 C38 1.288(3) . ?
N4 C35 1.440(3) . ?
N5 C44 1.341(3) . ?
N5 C40 1.343(3) . ?
N6 C45 1.291(3) . ?
N6 C47 1.432(3) . ?
C2 C7 1.387(3) . ?
C2 C3 1.391(3) . ?
C3 C4 1.374(3) . ?
C4 C5 1.391(3) . ?
C5 C6 1.385(3) . ?
C6 C7 1.392(3) . ?
C8 C10 1.492(3) . ?
C8 C9 1.494(3) . ?
C10 C11 1.385(3) . ?
C11 C12 1.387(3) . ?
C12 C13 1.387(3) . ?
C13 C14 1.389(3) . ?
C14 C15 1.495(3) . ?
C15 C16 1.488(3) . ?
C17 C18 1.392(3) . ?
C17 C22 1.393(3) . ?
C18 C19 1.391(3) . ?
C19 C20 1.388(3) . ?
C20 C21 1.392(3) . ?
C21 C22 1.377(3) . ?
C32 C33 1.388(3) . ?
C32 C37 1.391(3) . ?
C33 C34 1.389(3) . ?
C34 C35 1.379(3) . ?
C35 C36 1.393(3) . ?
C36 C37 1.379(3) . ?
C38 C40 1.488(3) . ?
C38 C39 1.492(3) . ?
C40 C41 1.385(3) . ?
C41 C42 1.383(3) . ?
C42 C43 1.386(3) . ?
C43 C44 1.390(3) . ?
C44 C45 1.493(3) . ?
C45 C46 1.494(3) . ?
C47 C52 1.386(3) . ?
C47 C48 1.396(3) . ?
C48 C49 1.378(3) . ?
C49 C50 1.394(3) . ?
C50 C51 1.389(3) . ?
C51 C52 1.390(3) . ?
P1 F11 1.5891(14) . ?
P1 F16 1.6008(14) . ?
P1 F15 1.6013(14) . ?
P1 F14 1.6050(14) . ?
P1 F13 1.6054(14) . ?
P1 F12 1.6088(13) . ?
P2 F21 1.5926(14) . ?
P2 F24 1.5930(15) . ?
P2 F25 1.5974(15) . ?
P2 F26 1.5992(15) . ?
P2 F22 1.6022(15) . ?
P2 F23 1.6071(14) . ?
